data_7035924
loop_
_publ_author_name
'B\"ottcher, Tobias'
'Jones, Cameron'

_publ_section_title
;
 Extremely bulky secondary phosphinoamines as substituents for sterically
 hindered aminosilanes.
;
_journal_issue 33
_journal_name_full 'Dalton transactions (Cambridge, England : 2003)'
_journal_page_first 14842
_journal_page_last 14853
_journal_paper_doi 10.1039/c5dt02504d
_journal_volume 44
_journal_year 2015
_chemical_formula_sum 'C50 H59 K N3 P'
_chemical_formula_weight 772.07
_chemical_name_systematic
; 
 ? 
;
_space_group_IT_number 14
_symmetry_cell_setting monoclinic
_symmetry_space_group_name_Hall '-P 2ybc'
_symmetry_space_group_name_H-M 'P 1 21/c 1'
_atom_sites_solution_hydrogens geom
_atom_sites_solution_primary direct
_atom_sites_solution_secondary difmap
_audit_creation_method SHELXL-97
_audit_update_record
;
2015-05-18 deposited with the CCDC.
2015-07-22 downloaded from the CCDC.
;
_cell_angle_alpha 90.00
_cell_angle_beta 97.72(3)
_cell_angle_gamma 90.00
_cell_formula_units_Z 4
_cell_length_a 18.506(4)
_cell_length_b 12.825(3)
_cell_length_c 18.632(4)
_cell_measurement_temperature 100(2)
_cell_volume 4382.0(17)
_computing_cell_refinement 'XDS (Kabsch, 1993)'
_computing_data_collection 'Blu-Ice (McPhillips, 2002)'
_computing_data_reduction 'XDS (Kabsch, 1993)'
_computing_molecular_graphics X-Seed
_computing_publication_material CifTAB
_computing_structure_refinement 'SHELXL-97 (Sheldrick, 1997)'
_computing_structure_solution 'SHELXS-97 (Sheldrick, 1990)'
_diffrn_ambient_temperature 100(2)
_diffrn_measured_fraction_theta_full 0.996
_diffrn_measured_fraction_theta_max 0.996
_diffrn_measurement_device_type 'ADSC Quantum 210r'
_diffrn_radiation_source 'Australian Synchrotron'
_diffrn_radiation_type Synchrotron
_diffrn_radiation_wavelength 0.71080
_diffrn_reflns_av_R_equivalents 0.0735
_diffrn_reflns_av_sigmaI/netI 0.0434
_diffrn_reflns_limit_h_max 23
_diffrn_reflns_limit_h_min -23
_diffrn_reflns_limit_k_max 16
_diffrn_reflns_limit_k_min -16
_diffrn_reflns_limit_l_max 23
_diffrn_reflns_limit_l_min -23
_diffrn_reflns_number 50871
_diffrn_reflns_theta_full 27.00
_diffrn_reflns_theta_max 27.00
_diffrn_reflns_theta_min 2.91
_exptl_absorpt_coefficient_mu 0.194
_exptl_absorpt_correction_T_max 0.990
_exptl_absorpt_correction_T_min 0.983
_exptl_absorpt_correction_type multi-scan
_exptl_absorpt_process_details XDS
_exptl_crystal_colour colorless
_exptl_crystal_density_diffrn 1.170
_exptl_crystal_density_method 'not measured'
_exptl_crystal_description block
_exptl_crystal_F_000 1656
_exptl_crystal_size_max 0.08
_exptl_crystal_size_mid 0.07
_exptl_crystal_size_min 0.05
_refine_diff_density_max 0.964
_refine_diff_density_min -0.746
_refine_diff_density_rms 0.077
_refine_ls_extinction_method none
_refine_ls_goodness_of_fit_ref 1.020
_refine_ls_hydrogen_treatment constr
_refine_ls_matrix_type full
_refine_ls_number_parameters 468
_refine_ls_number_reflns 9538
_refine_ls_number_restraints 13
_refine_ls_restrained_S_all 1.034
_refine_ls_R_factor_all 0.1050
_refine_ls_R_factor_gt 0.0776
_refine_ls_shift/su_max 0.000
_refine_ls_shift/su_mean 0.000
_refine_ls_structure_factor_coef Fsqd
_refine_ls_weighting_details 'calc w=1/[\s^2^(Fo^2^)+(0.1277P)^2^+4.5364P] where P=(Fo^2^+2Fc^2^)/3'
_refine_ls_weighting_scheme calc
_refine_ls_wR_factor_gt 0.2091
_refine_ls_wR_factor_ref 0.2331
_reflns_number_gt 6850
_reflns_number_total 9538
_reflns_threshold_expression >2sigma(I)
_cod_data_source_file c5dt02504d2.cif
_cod_data_source_block cj1096
_cod_depositor_comments
;Adding full bibliography for 7035922--7035934.cif.

The following automatic conversions were performed:

'_exptl_absorpt_correction_type' value 'multi-scan'' was replaced
with the value 'multi-scan' as specified in the replacement file
'src/cod-tools/trunk/data/replacement-values/replacement_values.lst'.

Automatic conversion script
Id: cif_fix_values 5376 2017-05-30 11:51:03Z andrius 
;
_cod_original_cell_volume 4382.0(15)
_cod_original_sg_symbol_H-M P2(1)/c
_cod_database_code 7035924

loop_
_symmetry_equiv_pos_as_xyz
'x, y, z'
'-x, y+1/2, -z+1/2'
'-x, -y, -z'
'x, -y-1/2, z-1/2'

loop_
_atom_site_label
_atom_site_type_symbol
_atom_site_fract_x
_atom_site_fract_y
_atom_site_fract_z
_atom_site_U_iso_or_equiv
_atom_site_adp_type
_atom_site_occupancy
_atom_site_symmetry_multiplicity
_atom_site_calc_flag
_atom_site_refinement_flags
K1 K 0.33591(5) 0.27156(5) 0.20368(4) 0.0458(2) Uani 1 1 d .
P1 P 0.21773(5) 0.29795(6) 0.05472(4) 0.0388(2) Uani 1 1 d .
N1 N 0.25748(14) 0.39151(18) 0.10648(13) 0.0341(5) Uani 1 1 d .
C1 C 0.28838(16) 0.4811(2) 0.08258(14) 0.0297(6) Uani 1 1 d .
N2 N 0.14481(17) 0.3584(2) 0.00649(15) 0.0477(7) Uani 1 1 d .
C2 C 0.28356(17) 0.5744(2) 0.12328(14) 0.0309(6) Uani 1 1 d .
N3 N 0.18991(19) 0.2248(2) 0.12549(16) 0.0495(7) Uani 1 1 d .
C3 C 0.31410(17) 0.6669(2) 0.10325(15) 0.0332(6) Uani 1 1 d .
H3 H 0.3096 0.7276 0.1315 0.040 Uiso 1 1 calc R
C4 C 0.35103(19) 0.6737(2) 0.04338(16) 0.0371(7) Uani 1 1 d .
C5 C 0.35867(18) 0.5825(2) 0.00476(15) 0.0354(6) Uani 1 1 d .
H5 H 0.3847 0.5849 -0.0358 0.043 Uiso 1 1 calc R
C6 C 0.32951(17) 0.4875(2) 0.02343(14) 0.0311(6) Uani 1 1 d .
C7 C 0.3813(3) 0.7764(2) 0.0194(2) 0.0606(12) Uani 1 1 d .
H7 H 0.4187 0.7597 -0.0129 0.073 Uiso 1 1 calc R
C8 C 0.4177(2) 0.8435(3) 0.0809(3) 0.0625(11) Uani 1 1 d .
H8A H 0.3805 0.8718 0.1084 0.094 Uiso 1 1 calc R
H8B H 0.4438 0.9010 0.0611 0.094 Uiso 1 1 calc R
H8C H 0.4522 0.8011 0.1130 0.094 Uiso 1 1 calc R
C9 C 0.3207(4) 0.8379(4) -0.0250(3) 0.0959(18) Uani 1 1 d U
H9A H 0.3012 0.7975 -0.0679 0.144 Uiso 1 1 calc R
H9B H 0.3403 0.9042 -0.0402 0.144 Uiso 1 1 calc R
H9C H 0.2817 0.8517 0.0044 0.144 Uiso 1 1 calc R
C10 C 0.24691(17) 0.5674(2) 0.19144(14) 0.0325(6) Uani 1 1 d .
H10 H 0.2014 0.5257 0.1782 0.039 Uiso 1 1 calc R
C11 C 0.22282(19) 0.6733(2) 0.21696(17) 0.0389(7) Uani 1 1 d .
C12 C 0.2547(2) 0.7204(2) 0.28056(18) 0.0474(8) Uani 1 1 d .
H12 H 0.2936 0.6864 0.3100 0.057 Uiso 1 1 calc R
C13 C 0.2302(3) 0.8170(3) 0.3015(2) 0.0601(10) Uani 1 1 d .
H13 H 0.2518 0.8477 0.3456 0.072 Uiso 1 1 calc R
C14 C 0.1749(3) 0.8684(3) 0.2588(3) 0.0662(11) Uani 1 1 d .
H14 H 0.1578 0.9336 0.2740 0.079 Uiso 1 1 calc R
C15 C 0.1445(2) 0.8250(3) 0.1941(3) 0.0651(11) Uani 1 1 d .
H15 H 0.1081 0.8617 0.1632 0.078 Uiso 1 1 calc R
C16 C 0.1673(2) 0.7277(3) 0.1741(2) 0.0526(9) Uani 1 1 d .
H16 H 0.1447 0.6971 0.1303 0.063 Uiso 1 1 calc R
C17 C 0.29351(17) 0.5068(2) 0.25126(15) 0.0331(6) Uani 1 1 d .
C18 C 0.2605(2) 0.4532(2) 0.30340(16) 0.0417(7) Uani 1 1 d .
H18 H 0.2091 0.4558 0.3021 0.050 Uiso 1 1 calc R
C19 C 0.3026(2) 0.3959(3) 0.35758(17) 0.0464(8) Uani 1 1 d .
H19 H 0.2796 0.3590 0.3924 0.056 Uiso 1 1 calc R
C20 C 0.3776(2) 0.3927(2) 0.36063(17) 0.0436(8) Uani 1 1 d .
H20 H 0.4061 0.3541 0.3976 0.052 Uiso 1 1 calc R
C21 C 0.41087(19) 0.4465(2) 0.30917(17) 0.0404(7) Uani 1 1 d .
H21 H 0.4624 0.4446 0.3109 0.048 Uiso 1 1 calc R
C22 C 0.36897(18) 0.5030(2) 0.25529(15) 0.0362(6) Uani 1 1 d .
H22 H 0.3923 0.5397 0.2205 0.043 Uiso 1 1 calc R
C23 C 0.34985(18) 0.3861(2) -0.01147(15) 0.0336(6) Uani 1 1 d .
H23 H 0.3044 0.3432 -0.0192 0.040 Uiso 1 1 calc R
C24 C 0.37384(19) 0.4011(2) -0.08595(15) 0.0356(7) Uani 1 1 d .
C25 C 0.3224(2) 0.4379(3) -0.14188(17) 0.0453(8) Uani 1 1 d .
H25 H 0.2740 0.4511 -0.1326 0.054 Uiso 1 1 calc R
C26 C 0.3404(2) 0.4554(3) -0.21062(17) 0.0523(9) Uani 1 1 d .
H26 H 0.3052 0.4831 -0.2474 0.063 Uiso 1 1 calc R
C27 C 0.4099(2) 0.4323(3) -0.22544(18) 0.0515(9) Uani 1 1 d .
H27 H 0.4225 0.4436 -0.2726 0.062 Uiso 1 1 calc R
C28 C 0.4606(2) 0.3928(2) -0.17139(19) 0.0479(9) Uani 1 1 d .
H28 H 0.5081 0.3754 -0.1816 0.057 Uiso 1 1 calc R
C29 C 0.4427(2) 0.3782(2) -0.10165(17) 0.0404(7) Uani 1 1 d .
H29 H 0.4784 0.3521 -0.0646 0.048 Uiso 1 1 calc R
C30 C 0.40398(18) 0.3254(2) 0.04108(15) 0.0348(6) Uani 1 1 d .
C31 C 0.45762(18) 0.3750(2) 0.08872(16) 0.0378(7) Uani 1 1 d .
H31 H 0.4605 0.4489 0.0882 0.045 Uiso 1 1 calc R
C32 C 0.5070(2) 0.3193(2) 0.13703(18) 0.0429(7) Uani 1 1 d .
H32 H 0.5428 0.3550 0.1692 0.051 Uiso 1 1 calc R
C33 C 0.5036(2) 0.2108(2) 0.13784(17) 0.0438(8) Uani 1 1 d .
H33 H 0.5374 0.1719 0.1702 0.053 Uiso 1 1 calc R
C34 C 0.4507(2) 0.1602(2) 0.09117(17) 0.0431(8) Uani 1 1 d .
H34 H 0.4482 0.0863 0.0916 0.052 Uiso 1 1 calc R
C35 C 0.4014(2) 0.2163(2) 0.04372(16) 0.0394(7) Uani 1 1 d .
H35 H 0.3650 0.1801 0.0124 0.047 Uiso 1 1 calc R
C36 C 0.1162(2) 0.3164(3) -0.0648(2) 0.0578(10) Uani 1 1 d .
H36A H 0.1454 0.2548 -0.0749 0.069 Uiso 1 1 calc R
H36B H 0.1218 0.3696 -0.1021 0.069 Uiso 1 1 calc R
C37 C 0.0360(3) 0.2847(5) -0.0708(3) 0.0883(17) Uani 1 1 d .
H37A H 0.0306 0.2275 -0.0371 0.132 Uiso 1 1 calc R
H37B H 0.0191 0.2617 -0.1204 0.132 Uiso 1 1 calc R
H37C H 0.0068 0.3444 -0.0589 0.132 Uiso 1 1 calc R
C38 C 0.1114(2) 0.4548(3) 0.02635(19) 0.0517(9) Uani 1 1 d .
H38A H 0.1328 0.4740 0.0761 0.062 Uiso 1 1 calc R
H38B H 0.0587 0.4424 0.0269 0.062 Uiso 1 1 calc R
C39 C 0.1204(3) 0.5455(3) -0.0235(2) 0.0647(11) Uani 1 1 d .
H39A H 0.1723 0.5558 -0.0269 0.097 Uiso 1 1 calc R
H39B H 0.1004 0.6088 -0.0041 0.097 Uiso 1 1 calc R
H39C H 0.0942 0.5309 -0.0717 0.097 Uiso 1 1 calc R
C40 C 0.1627(3) 0.1208(3) 0.1009(3) 0.0778(15) Uani 1 1 d .
H40A H 0.1273 0.1286 0.0564 0.093 Uiso 1 1 calc R
H40B H 0.1368 0.0891 0.1387 0.093 Uiso 1 1 calc R
C41 C 0.2245(4) 0.0481(4) 0.0854(3) 0.101(2) Uani 1 1 d .
H41A H 0.2469 0.0755 0.0445 0.151 Uiso 1 1 calc R
H41B H 0.2047 -0.0216 0.0734 0.151 Uiso 1 1 calc R
H41C H 0.2613 0.0440 0.1283 0.151 Uiso 1 1 calc R
C42 C 0.1394(3) 0.2760(3) 0.1701(2) 0.0590(10) Uani 1 1 d .
H42A H 0.0889 0.2701 0.1451 0.071 Uiso 1 1 calc R
H42B H 0.1516 0.3510 0.1751 0.071 Uiso 1 1 calc R
C43 C 0.1437(3) 0.2272(4) 0.2456(2) 0.0696(12) Uani 1 1 d .
H43A H 0.1292 0.1537 0.2410 0.104 Uiso 1 1 calc R
H43B H 0.1108 0.2644 0.2737 0.104 Uiso 1 1 calc R
H43C H 0.1938 0.2321 0.2703 0.104 Uiso 1 1 calc R
C44 C 0.0182(4) 0.5047(6) 0.2196(4) 0.115(2) Uiso 1 1 d D
H44A H -0.0271 0.5377 0.1973 0.173 Uiso 1 1 calc R
H44B H 0.0109 0.4292 0.2223 0.173 Uiso 1 1 calc R
H44C H 0.0572 0.5191 0.1902 0.173 Uiso 1 1 calc R
C45 C 0.0395(4) 0.5485(5) 0.2960(3) 0.1062(19) Uiso 1 1 d D
C46 C 0.0599(4) 0.6469(6) 0.3130(4) 0.124(2) Uiso 1 1 d D
H46 H 0.0586 0.6956 0.2744 0.148 Uiso 1 1 calc R
C47 C 0.0828(6) 0.6831(8) 0.3829(5) 0.158(3) Uiso 1 1 d D
H47 H 0.0953 0.7547 0.3893 0.190 Uiso 1 1 calc R
C48 C 0.0881(6) 0.6208(8) 0.4421(6) 0.165(4) Uiso 1 1 d D
H48 H 0.1054 0.6410 0.4904 0.198 Uiso 1 1 calc R
C49 C 0.0638(7) 0.5227(9) 0.4197(7) 0.202(5) Uiso 1 1 d D
H49 H 0.0603 0.4755 0.4584 0.243 Uiso 1 1 calc R
C50 C 0.0438(6) 0.4802(8) 0.3521(5) 0.163(4) Uiso 1 1 d D
H50 H 0.0337 0.4080 0.3452 0.196 Uiso 1 1 calc R

loop_
_atom_site_aniso_label
_atom_site_aniso_U_11
_atom_site_aniso_U_22
_atom_site_aniso_U_33
_atom_site_aniso_U_23
_atom_site_aniso_U_13
_atom_site_aniso_U_12
K1 0.0716(5) 0.0284(3) 0.0365(4) 0.0024(3) 0.0035(3) 0.0037(3)
P1 0.0544(5) 0.0296(4) 0.0335(4) -0.0022(3) 0.0098(3) -0.0088(3)
N1 0.0476(15) 0.0261(11) 0.0289(12) 0.0027(9) 0.0061(10) -0.0043(10)
C1 0.0409(15) 0.0233(12) 0.0251(12) 0.0021(10) 0.0052(11) -0.0005(11)
N2 0.0534(18) 0.0500(16) 0.0381(14) -0.0093(12) 0.0001(12) -0.0032(13)
C2 0.0441(16) 0.0253(13) 0.0243(12) 0.0003(10) 0.0086(11) 0.0023(11)
N3 0.076(2) 0.0337(14) 0.0419(15) -0.0021(11) 0.0174(14) -0.0192(13)
C3 0.0507(18) 0.0206(12) 0.0297(13) -0.0011(10) 0.0099(12) 0.0022(11)
C4 0.060(2) 0.0192(12) 0.0341(15) 0.0015(10) 0.0147(13) 0.0007(12)
C5 0.0566(19) 0.0222(12) 0.0302(14) 0.0009(10) 0.0157(13) -0.0003(12)
C6 0.0477(17) 0.0222(12) 0.0242(12) -0.0010(10) 0.0080(11) -0.0007(11)
C7 0.114(3) 0.0194(14) 0.059(2) -0.0020(14) 0.051(2) -0.0089(17)
C8 0.071(3) 0.0246(15) 0.095(3) -0.0052(17) 0.023(2) -0.0094(16)
C9 0.175(5) 0.047(2) 0.057(2) 0.023(2) -0.016(3) -0.013(3)
C10 0.0445(17) 0.0273(13) 0.0266(13) -0.0021(10) 0.0081(11) 0.0006(11)
C11 0.0517(19) 0.0330(15) 0.0346(15) -0.0023(12) 0.0158(13) 0.0011(13)
C12 0.072(2) 0.0337(16) 0.0369(17) -0.0033(13) 0.0101(15) 0.0010(15)
C13 0.093(3) 0.0385(18) 0.051(2) -0.0134(16) 0.016(2) 0.0033(19)
C14 0.078(3) 0.042(2) 0.083(3) -0.018(2) 0.025(2) 0.0115(19)
C15 0.061(3) 0.053(2) 0.082(3) -0.008(2) 0.008(2) 0.0159(19)
C16 0.053(2) 0.050(2) 0.055(2) -0.0105(16) 0.0058(17) 0.0101(16)
C17 0.0493(17) 0.0256(13) 0.0254(13) -0.0018(10) 0.0087(12) -0.0034(12)
C18 0.055(2) 0.0390(16) 0.0328(15) 0.0026(12) 0.0113(13) -0.0070(14)
C19 0.069(2) 0.0400(17) 0.0322(15) 0.0070(13) 0.0134(15) -0.0096(15)
C20 0.067(2) 0.0330(15) 0.0301(15) 0.0048(12) 0.0039(14) 0.0001(14)
C21 0.0499(19) 0.0349(15) 0.0363(15) 0.0006(12) 0.0056(13) 0.0005(13)
C22 0.0520(18) 0.0294(14) 0.0284(14) 0.0023(11) 0.0100(12) -0.0051(12)
C23 0.0517(18) 0.0215(12) 0.0294(14) -0.0030(10) 0.0116(12) -0.0036(11)
C24 0.0588(19) 0.0197(12) 0.0300(14) -0.0051(10) 0.0124(13) -0.0042(12)
C25 0.066(2) 0.0402(17) 0.0308(15) -0.0026(13) 0.0126(14) 0.0053(15)
C26 0.088(3) 0.0417(18) 0.0278(15) -0.0021(13) 0.0096(16) 0.0017(17)
C27 0.091(3) 0.0341(16) 0.0346(16) -0.0071(13) 0.0279(18) -0.0128(17)
C28 0.070(2) 0.0316(15) 0.0476(19) -0.0122(14) 0.0283(17) -0.0137(15)
C29 0.060(2) 0.0236(13) 0.0403(16) -0.0071(11) 0.0184(14) -0.0067(13)
C30 0.0548(19) 0.0230(13) 0.0287(13) -0.0012(10) 0.0132(12) -0.0007(12)
C31 0.0542(19) 0.0205(12) 0.0400(16) -0.0006(11) 0.0104(14) -0.0003(12)
C32 0.057(2) 0.0313(15) 0.0406(17) -0.0013(12) 0.0089(14) -0.0001(13)
C33 0.067(2) 0.0317(15) 0.0352(16) 0.0064(12) 0.0145(15) 0.0104(14)
C34 0.074(2) 0.0217(13) 0.0367(16) 0.0012(11) 0.0177(15) 0.0034(14)
C35 0.067(2) 0.0222(13) 0.0314(15) -0.0028(11) 0.0132(14) -0.0011(13)
C36 0.065(2) 0.068(2) 0.0389(18) -0.0119(17) 0.0025(17) -0.0042(19)
C37 0.075(3) 0.116(4) 0.070(3) -0.028(3) -0.004(2) -0.033(3)
C38 0.051(2) 0.061(2) 0.0425(18) -0.0088(16) 0.0051(15) 0.0028(17)
C39 0.077(3) 0.056(2) 0.060(2) -0.0001(19) 0.003(2) 0.006(2)
C40 0.127(4) 0.045(2) 0.065(3) -0.0057(19) 0.025(3) -0.041(3)
C41 0.184(7) 0.037(2) 0.078(3) -0.012(2) 0.007(4) -0.010(3)
C42 0.076(3) 0.060(2) 0.044(2) 0.0025(17) 0.0214(18) -0.022(2)
C43 0.094(3) 0.074(3) 0.046(2) 0.0093(19) 0.027(2) -0.023(2)

loop_
_atom_type_symbol
_atom_type_description
_atom_type_scat_dispersion_real
_atom_type_scat_dispersion_imag
_atom_type_scat_source
C C 0.0033 0.0016 'International Tables Vol C Tables 4.2.6.8 and 6.1.1.4'
H H 0.0000 0.0000 'International Tables Vol C Tables 4.2.6.8 and 6.1.1.4'
N N 0.0061 0.0033 'International Tables Vol C Tables 4.2.6.8 and 6.1.1.4'
P P 0.1023 0.0942 'International Tables Vol C Tables 4.2.6.8 and 6.1.1.4'
K K 0.2009 0.2494 'International Tables Vol C Tables 4.2.6.8 and 6.1.1.4'

loop_
_geom_angle_atom_site_label_1
_geom_angle_atom_site_label_2
_geom_angle_atom_site_label_3
_geom_angle
_geom_angle_site_symmetry_1
_geom_angle_site_symmetry_3
N1 K1 N3 53.21(8) . .
N1 K1 C22 74.25(8) . .
N3 K1 C22 117.95(9) . .
N1 K1 C27 158.73(9) . 4_566
N3 K1 C27 110.76(10) . 4_566
C22 K1 C27 126.60(10) . 4_566
N1 K1 C21 99.56(8) . .
N3 K1 C21 138.01(9) . .
C22 K1 C21 25.32(8) . .
C27 K1 C21 101.38(10) 4_566 .
N1 K1 C17 61.39(7) . .
N3 K1 C17 94.84(8) . .
C22 K1 C17 24.89(8) . .
C27 K1 C17 139.20(8) 4_566 .
C21 K1 C17 44.04(8) . .
N1 K1 C20 111.83(8) . .
N3 K1 C20 128.33(9) . .
C22 K1 C20 43.64(7) . .
C27 K1 C20 89.01(9) 4_566 .
C21 K1 C20 24.65(8) . .
C17 K1 C20 50.44(8) . .
N1 K1 P1 29.56(5) . .
N3 K1 P1 31.81(6) . .
C22 K1 P1 103.80(6) . .
C27 K1 P1 129.46(8) 4_566 .
C21 K1 P1 129.10(6) . .
C17 K1 P1 88.71(6) . .
C20 K1 P1 137.87(7) . .
N1 K1 C26 144.42(10) . 4_566
N3 K1 C26 91.22(9) . 4_566
C22 K1 C26 133.46(8) . 4_566
C27 K1 C26 24.51(10) 4_566 4_566
C21 K1 C26 109.97(9) . 4_566
C17 K1 C26 132.13(8) . 4_566
C20 K1 C26 89.93(8) . 4_566
P1 K1 C26 117.66(7) . 4_566
N1 K1 C18 75.43(8) . .
N3 K1 C18 89.63(9) . .
C22 K1 C18 42.64(8) . .
C27 K1 C18 121.76(8) 4_566 .
C21 K1 C18 49.75(9) . .
C17 K1 C18 24.08(7) . .
C20 K1 C18 42.11(9) . .
P1 K1 C18 96.60(6) . .
C26 K1 C18 108.94(8) 4_566 .
N1 K1 C19 99.14(8) . .
N3 K1 C19 104.68(9) . .
C22 K1 C19 49.68(8) . .
C27 K1 C19 98.78(9) 4_566 .
C21 K1 C19 42.46(9) . .
C17 K1 C19 42.54(7) . .
C20 K1 C19 23.66(9) . .
P1 K1 C19 118.92(7) . .
C26 K1 C19 90.07(8) 4_566 .
C18 K1 C19 23.72(8) . .
N1 K1 C35 75.65(8) . .
N3 K1 C35 86.33(9) . .
C22 K1 C35 112.44(7) . .
C27 K1 C35 90.49(8) 4_566 .
C21 K1 C35 120.44(9) . .
C17 K1 C35 123.40(7) . .
C20 K1 C35 142.69(9) . .
P1 K1 C35 64.19(7) . .
C26 K1 C35 104.34(8) 4_566 .
C18 K1 C35 146.56(7) . .
C19 K1 C35 161.83(8) . .
N1 P1 N2 103.72(14) . .
N1 P1 N3 95.90(13) . .
N2 P1 N3 110.41(16) . .
N1 P1 K1 52.55(9) . .
N2 P1 K1 151.11(10) . .
N3 P1 K1 62.75(11) . .
C1 N1 P1 125.9(2) . .
C1 N1 K1 119.28(19) . .
P1 N1 K1 97.90(11) . .
N1 C1 C6 125.8(2) . .
N1 C1 C2 117.9(2) . .
C6 C1 C2 116.2(2) . .
C38 N2 C36 115.4(3) . .
C38 N2 P1 125.9(2) . .
C36 N2 P1 118.4(3) . .
C3 C2 C1 121.2(2) . .
C3 C2 C10 121.2(2) . .
C1 C2 C10 117.5(2) . .
C40 N3 C42 111.0(3) . .
C40 N3 P1 111.9(2) . .
C42 N3 P1 117.1(2) . .
C40 N3 K1 126.0(3) . .
C42 N3 K1 103.7(2) . .
P1 N3 K1 85.44(12) . .
C4 C3 C2 122.2(2) . .
C3 C4 C5 117.3(3) . .
C3 C4 C7 122.1(3) . .
C5 C4 C7 120.6(3) . .
C4 C5 C6 122.4(3) . .
C5 C6 C1 120.6(2) . .
C5 C6 C23 120.9(2) . .
C1 C6 C23 118.0(2) . .
C9 C7 C8 109.7(3) . .
C9 C7 C4 109.6(4) . .
C8 C7 C4 114.3(3) . .
C2 C10 C11 113.0(2) . .
C2 C10 C17 111.6(2) . .
C11 C10 C17 112.7(2) . .
C12 C11 C16 117.7(3) . .
C12 C11 C10 123.0(3) . .
C16 C11 C10 119.3(3) . .
C11 C12 C13 120.5(4) . .
C14 C13 C12 120.7(4) . .
C13 C14 C15 119.7(3) . .
C16 C15 C14 119.8(4) . .
C15 C16 C11 121.5(4) . .
C22 C17 C18 118.4(3) . .
C22 C17 C10 121.5(3) . .
C18 C17 C10 120.1(3) . .
C22 C17 K1 72.90(16) . .
C18 C17 K1 82.97(18) . .
C10 C17 K1 113.84(16) . .
C17 C18 C19 120.6(3) . .
C17 C18 K1 72.95(18) . .
C19 C18 K1 78.7(2) . .
C20 C19 C18 120.3(3) . .
C20 C19 K1 74.16(19) . .
C18 C19 K1 77.57(19) . .
C19 C20 C21 119.5(3) . .
C19 C20 K1 82.2(2) . .
C21 C20 K1 72.29(18) . .
C22 C21 C20 120.1(3) . .
C22 C21 K1 76.46(18) . .
C20 C21 K1 83.05(19) . .
C21 C22 C17 121.2(3) . .
C21 C22 K1 78.22(18) . .
C17 C22 K1 82.21(17) . .
C30 C23 C6 110.0(2) . .
C30 C23 C24 113.8(3) . .
C6 C23 C24 113.5(2) . .
C29 C24 C25 118.1(3) . .
C29 C24 C23 123.9(3) . .
C25 C24 C23 118.0(3) . .
C26 C25 C24 121.4(4) . .
C25 C26 C27 119.7(4) . .
C25 C26 K1 108.0(2) . 4_565
C27 C26 K1 71.33(19) . 4_565
C28 C27 C26 119.6(3) . .
C28 C27 K1 102.5(2) . 4_565
C26 C27 K1 84.2(2) . 4_565
C27 C28 C29 120.4(4) . .
C24 C29 C28 120.7(3) . .
C31 C30 C35 117.3(3) . .
C31 C30 C23 121.9(2) . .
C35 C30 C23 120.8(3) . .
C31 C30 K1 81.21(17) . .
C35 C30 K1 75.80(17) . .
C23 C30 K1 112.09(18) . .
C32 C31 C30 121.8(3) . .
C33 C32 C31 119.6(3) . .
C34 C33 C32 119.4(3) . .
C33 C34 C35 120.6(3) . .
C33 C34 K1 82.34(19) . .
C35 C34 K1 76.58(18) . .
C34 C35 C30 121.2(3) . .
C34 C35 K1 80.36(18) . .
C30 C35 K1 80.94(17) . .
N2 C36 C37 113.2(4) . .
N2 C38 C39 114.4(3) . .
N3 C40 C41 112.1(4) . .
N3 C42 C43 112.0(4) . .
C46 C45 C50 116.0(8) . .
C46 C45 C44 126.4(7) . .
C50 C45 C44 117.4(7) . .
C45 C46 C47 125.1(9) . .
C48 C47 C46 122.9(10) . .
C47 C48 C49 107.8(11) . .
C50 C49 C48 132.3(13) . .
C45 C50 C49 115.5(10) . .

loop_
_geom_bond_atom_site_label_1
_geom_bond_atom_site_label_2
_geom_bond_distance
_geom_bond_site_symmetry_2
K1 N1 2.654(3) .
K1 N3 2.954(3) .
K1 C22 3.154(3) .
K1 C27 3.157(3) 4_566
K1 C21 3.176(3) .
K1 C17 3.270(3) .
K1 C20 3.310(3) .
K1 P1 3.3120(16) .
K1 C26 3.316(4) 4_566
K1 C18 3.395(3) .
K1 C19 3.409(4) .
K1 C35 3.438(3) .
P1 N1 1.649(3) .
P1 N2 1.704(3) .
P1 N3 1.751(3) .
N1 C1 1.383(3) .
C1 C6 1.423(4) .
C1 C2 1.426(4) .
N2 C38 1.453(5) .
N2 C36 1.464(4) .
C2 C3 1.387(4) .
C2 C10 1.521(4) .
N3 C40 1.476(4) .
N3 C42 1.485(5) .
C3 C4 1.387(4) .
C4 C5 1.390(4) .
C4 C7 1.522(4) .
C5 C6 1.395(4) .
C6 C23 1.524(4) .
C7 C9 1.520(7) .
C7 C8 1.518(6) .
C10 C11 1.525(4) .
C10 C17 1.527(4) .
C11 C12 1.389(5) .
C11 C16 1.400(5) .
C12 C13 1.393(5) .
C13 C14 1.376(6) .
C14 C15 1.379(6) .
C15 C16 1.384(5) .
C17 C22 1.389(4) .
C17 C18 1.395(4) .
C18 C19 1.398(5) .
C19 C20 1.381(5) .
C20 C21 1.391(5) .
C21 C22 1.387(4) .
C23 C30 1.518(4) .
C23 C24 1.525(4) .
C24 C29 1.377(5) .
C24 C25 1.395(5) .
C25 C26 1.384(4) .
C26 C27 1.383(6) .
C26 K1 3.316(4) 4_565
C27 C28 1.378(6) .
C27 K1 3.157(3) 4_565
C28 C29 1.396(4) .
C30 C31 1.393(4) .
C30 C35 1.401(4) .
C31 C32 1.391(5) .
C32 C33 1.392(4) .
C33 C34 1.381(5) .
C34 C35 1.384(5) .
C36 C37 1.528(6) .
C38 C39 1.512(6) .
C40 C41 1.533(8) .
C42 C43 1.532(5) .
C44 C45 1.532(6) .
C45 C46 1.344(6) .
C45 C50 1.358(7) .
C46 C47 1.393(7) .
C47 C48 1.356(7) .
C48 C49 1.381(7) .
C49 C50 1.378(7) .
